data_1517455
loop_
_publ_author_name
'Takesue, Takuya'
'Fujita, Morifumi'
'Sugimura, Takashi'
'Akutsu, Hiroki'

_publ_section_title
;
 A Series of Two Oxidation Reactions of ortho-Alkenylbenzamide with
 Hypervalent Iodine(III): A Concise Entry into (3R,4R)-4-Hydroxymellein
 and (3R,4R)-4-Hydroxy-6-methoxymellein.
;
_journal_issue 17
_journal_name_full 'Organic letters'
_journal_page_first 4634
_journal_paper_doi 10.1021/ol502225p
_journal_volume 16
_journal_year 2014
_chemical_formula_moiety 'C21 H23 N O5 S'
_chemical_formula_sum 'C21 H23 N O5 S'
_chemical_formula_weight 401.48
_space_group_IT_number 43
_symmetry_cell_setting orthorhombic
_symmetry_Int_Tables_number 43
_symmetry_space_group_name_Hall 'F 2 -2d'
_symmetry_space_group_name_H-M 'F d d 2'
_atom_sites_solution_hydrogens geom
_atom_sites_solution_primary direct
_atom_sites_solution_secondary difmap
_cell_angle_alpha 90.0000
_cell_angle_beta 90.0000
_cell_angle_gamma 90.0000
_cell_formula_units_Z 16
_cell_length_a 12.135(4)
_cell_length_b 55.750(16)
_cell_length_c 11.738(3)
_cell_measurement_reflns_used 4408
_cell_measurement_temperature 299
_cell_measurement_theta_max 29.92
_cell_measurement_theta_min 2.19
_cell_volume 7941(4)
_computing_cell_refinement CrystalClear
_computing_data_collection 'CrystalClear (Rigaku Inc., 2008)'
_computing_data_reduction CrystalClear
_computing_molecular_graphics 'CrystalStructure 4.0'
_computing_publication_material 'CrystalStructure 4.0 (Rigaku, 2010)'
_computing_structure_refinement 'SHELXL97 (Sheldrick, 2008)'
_computing_structure_solution 'SIR92 (Altomare, et al., 1994)'
_diffrn_ambient_temperature 299
_diffrn_detector_area_resol_mean 7.314
_diffrn_measured_fraction_theta_full 0.999
_diffrn_measured_fraction_theta_max 0.999
_diffrn_measurement_device_type 'Rigaku Mercury70'
_diffrn_measurement_method \w
_diffrn_radiation_type 'Mo K\a'
_diffrn_radiation_wavelength 0.71075
_diffrn_reflns_av_R_equivalents 0.0429
_diffrn_reflns_limit_h_max 12
_diffrn_reflns_limit_h_min -14
_diffrn_reflns_limit_k_max 65
_diffrn_reflns_limit_k_min -65
_diffrn_reflns_limit_l_max 13
_diffrn_reflns_limit_l_min -13
_diffrn_reflns_number 12423
_diffrn_reflns_theta_full 25.00
_diffrn_reflns_theta_max 25.00
_diffrn_standards_number 0
_exptl_absorpt_coefficient_mu 0.195
_exptl_absorpt_correction_T_max 0.985
_exptl_absorpt_correction_T_min 0.955
_exptl_absorpt_correction_type numerical
_exptl_absorpt_process_details 'NUMABS (Rigaku, 1999)'
_exptl_crystal_colour colorless
_exptl_crystal_density_diffrn 1.343
_exptl_crystal_density_method 'not measured'
_exptl_crystal_description platelet
_exptl_crystal_F_000 3392.00
_exptl_crystal_size_max 0.300
_exptl_crystal_size_mid 0.200
_exptl_crystal_size_min 0.080
_refine_diff_density_max 0.260
_refine_diff_density_min -0.230
_refine_ls_abs_structure_details 'Flack, H. D. (1983), Acta Cryst. A39, 876-881.  1587 Friedel Pairs'
_refine_ls_abs_structure_Flack 0.06(16)
_refine_ls_extinction_coef 0.00082(15)
_refine_ls_extinction_method SHELXL
_refine_ls_goodness_of_fit_ref 1.066
_refine_ls_hydrogen_treatment constr
_refine_ls_number_parameters 254
_refine_ls_number_reflns 3418
_refine_ls_number_restraints 1
_refine_ls_R_factor_gt 0.0670
_refine_ls_shift/su_max 0.001
_refine_ls_structure_factor_coef Fsqd
_refine_ls_weighting_details 'w = 1/[\s^2^(Fo^2^)+(0.0925P)^2^+9.8411P] where P=(Fo^2^+2Fc^2^)/3'
_refine_ls_weighting_scheme calc
_refine_ls_wR_factor_ref 0.1864
_reflns_number_gt 2613
_reflns_number_total 3423
_reflns_threshold_expression F^2^>2.0\s(F^2^)
_cod_data_source_file ol502225p_si_002.cif
_cod_data_source_block V130124c
_cod_depositor_comments 'Adding full bibliography for 1517449--1517457.cif.'
_cod_database_code 1517455

loop_
_symmetry_equiv_pos_site_id
_symmetry_equiv_pos_as_xyz
1 +X,+Y,+Z
2 1/4-X,1/4+Y,1/4+Z
3 1/4+X,1/4-Y,1/4+Z
4 1/2-X,-Y,1/2+Z
5 +X,1/2+Y,1/2+Z
6 1/4-X,3/4+Y,3/4+Z
7 1/4+X,3/4-Y,3/4+Z
8 1/2-X,1/2-Y,+Z
9 1/2+X,+Y,1/2+Z
10 3/4-X,1/4+Y,3/4+Z
11 3/4+X,1/4-Y,3/4+Z
12 -X,-Y,+Z
13 1/2+X,1/2+Y,+Z
14 3/4-X,3/4+Y,1/4+Z
15 3/4+X,3/4-Y,1/4+Z
16 -X,1/2-Y,1/2+Z

loop_
_atom_site_label
_atom_site_type_symbol
_atom_site_fract_x
_atom_site_fract_y
_atom_site_fract_z
_atom_site_U_iso_or_equiv
_atom_site_adp_type
_atom_site_occupancy
_atom_site_symmetry_multiplicity
_atom_site_calc_flag
_atom_site_refinement_flags
S1 S 0.57760(11) 0.67298(3) 0.72084(11) 0.0680(5) Uani 1.0 16 d .
O1 O 0.4575(3) 0.67035(6) 0.5120(3) 0.0626(9) Uani 1.0 16 d .
O2 O 0.5172(3) 0.67883(6) 0.2756(3) 0.0598(9) Uani 1.0 16 d .
O3 O 0.4675(4) 0.69502(8) 0.1082(4) 0.0862(12) Uani 1.0 16 d .
O4 O 0.6405(4) 0.65595(8) 0.6555(4) 0.0892(12) Uani 1.0 16 d .
O5 O 0.6303(3) 0.68423(8) 0.8172(4) 0.0823(12) Uani 1.0 16 d .
N1 N 0.5378(4) 0.69556(8) 0.6413(4) 0.0672(12) Uani 1.0 16 d .
C1 C 0.3908(5) 0.75247(11) 0.3503(6) 0.0776(17) Uani 1.0 16 d .
C2 C 0.4208(5) 0.75580(11) 0.4629(6) 0.0781(16) Uani 1.0 16 d .
C3 C 0.3838(5) 0.72992(9) 0.3034(6) 0.0698(15) Uani 1.0 16 d .
C4 C 0.4490(5) 0.73608(10) 0.5283(6) 0.0727(15) Uani 1.0 16 d .
C5 C 0.4103(4) 0.71000(9) 0.3678(5) 0.0559(12) Uani 1.0 16 d .
C6 C 0.4444(4) 0.71322(8) 0.4816(5) 0.0579(12) Uani 1.0 16 d .
C7 C 0.4091(4) 0.68493(9) 0.3220(5) 0.0565(12) Uani 1.0 16 d .
C8 C 0.4817(4) 0.69252(9) 0.5485(4) 0.0591(12) Uani 1.0 16 d .
C9 C 0.3852(5) 0.66736(9) 0.4134(4) 0.0618(13) Uani 1.0 16 d .
C10 C 0.5355(5) 0.68554(9) 0.1656(5) 0.0633(13) Uani 1.0 16 d .
C11 C 0.6494(6) 0.67931(11) 0.1301(5) 0.0778(16) Uani 1.0 16 d .
C12 C 0.4561(4) 0.65943(9) 0.7692(4) 0.0589(12) Uani 1.0 16 d .
C13 C 0.3997(5) 0.66989(8) 0.8605(4) 0.0585(13) Uani 1.0 16 d .
C14 C 0.4154(5) 0.63869(8) 0.7187(5) 0.0624(12) Uani 1.0 16 d .
C15 C 0.3037(4) 0.65920(9) 0.8993(5) 0.0602(12) Uani 1.0 16 d .
C16 C 0.3203(5) 0.62854(9) 0.7590(5) 0.0644(14) Uani 1.0 16 d .
C17 C 0.2621(5) 0.63852(8) 0.8494(5) 0.0584(12) Uani 1.0 16 d .
C18 C 0.1568(5) 0.62759(10) 0.8916(6) 0.0751(15) Uani 1.0 16 d .
C19 C 0.7528(10) 0.73751(18) 0.2707(9) 0.156(5) Uani 1.0 16 d .
C20 C 0.7144(11) 0.72616(14) 0.3700(12) 0.160(5) Uani 1.0 16 d .
C21 C 0.7534(7) 0.73605(19) 0.4799(9) 0.153(5) Uani 1.0 16 d .
H1 H 0.3750 0.7658 0.3054 0.0931 Uiso 1.0 16 calc R
H2 H 0.4221 0.7711 0.4943 0.0938 Uiso 1.0 16 calc R
H3 H 0.3613 0.7281 0.2281 0.0838 Uiso 1.0 16 calc R
H4 H 0.4710 0.7381 0.6035 0.0872 Uiso 1.0 16 calc R
H7 H 0.3533 0.6836 0.2620 0.0678 Uiso 1.0 16 calc R
H9A H 0.3092 0.6692 0.4375 0.0741 Uiso 1.0 16 calc R
H9B H 0.3939 0.6513 0.3834 0.0741 Uiso 1.0 16 calc R
H11A H 0.6468 0.6687 0.0657 0.0934 Uiso 1.0 16 calc R
H11B H 0.6868 0.6715 0.1920 0.0934 Uiso 1.0 16 calc R
H11C H 0.6884 0.6937 0.1098 0.0934 Uiso 1.0 16 calc R
H13 H 0.4263 0.6838 0.8946 0.0702 Uiso 1.0 16 calc R
H14 H 0.4526 0.6317 0.6579 0.0749 Uiso 1.0 16 calc R
H15 H 0.2662 0.6660 0.9603 0.0723 Uiso 1.0 16 calc R
H16 H 0.2940 0.6146 0.7251 0.0772 Uiso 1.0 16 calc R
H18A H 0.1734 0.6151 0.9455 0.0901 Uiso 1.0 16 calc R
H18B H 0.1169 0.6209 0.8286 0.0901 Uiso 1.0 16 calc R
H18C H 0.1129 0.6397 0.9278 0.0901 Uiso 1.0 16 calc R
H19A H 0.8289 0.7328 0.2587 0.1878 Uiso 1.0 16 calc R
H19B H 0.7105 0.7316 0.2065 0.1878 Uiso 1.0 16 calc R
H20A H 0.7355 0.7094 0.3665 0.1914 Uiso 1.0 16 calc R
H20B H 0.6345 0.7268 0.3695 0.1914 Uiso 1.0 16 calc R
H21A H 0.8290 0.7311 0.4929 0.1838 Uiso 1.0 16 calc R
H21B H 0.7086 0.7297 0.5413 0.1838 Uiso 1.0 16 calc R

loop_
_atom_site_aniso_label
_atom_site_aniso_U_11
_atom_site_aniso_U_22
_atom_site_aniso_U_33
_atom_site_aniso_U_12
_atom_site_aniso_U_13
_atom_site_aniso_U_23
S1 0.0553(7) 0.0954(10) 0.0533(7) 0.0055(7) -0.0029(7) 0.0022(7)
O1 0.069(3) 0.076(3) 0.0438(18) -0.0040(17) -0.0012(16) 0.0008(16)
O2 0.0575(19) 0.077(2) 0.0447(17) 0.0055(15) -0.0005(16) 0.0043(16)
O3 0.094(3) 0.113(3) 0.052(3) 0.016(3) -0.000(3) 0.013(3)
O4 0.072(3) 0.119(3) 0.077(3) 0.024(3) 0.012(3) -0.008(3)
O5 0.057(2) 0.127(3) 0.063(3) -0.011(2) -0.017(2) 0.003(3)
N1 0.063(3) 0.088(3) 0.051(3) -0.001(2) -0.006(3) 0.001(2)
C1 0.066(4) 0.075(4) 0.092(5) 0.014(3) 0.006(4) 0.003(4)
C2 0.075(4) 0.072(4) 0.088(5) 0.002(3) 0.008(4) -0.010(4)
C3 0.067(4) 0.067(4) 0.075(4) 0.007(3) -0.001(3) 0.009(3)
C4 0.071(4) 0.081(4) 0.065(4) -0.003(3) 0.007(3) -0.014(3)
C5 0.039(3) 0.073(3) 0.056(3) 0.003(2) 0.003(3) 0.002(3)
C6 0.051(3) 0.064(3) 0.059(3) 0.000(2) 0.008(3) 0.004(3)
C7 0.048(3) 0.072(3) 0.049(3) -0.002(2) -0.002(3) -0.001(3)
C8 0.054(3) 0.076(4) 0.047(3) -0.006(3) 0.009(3) -0.002(3)
C9 0.052(3) 0.090(4) 0.044(3) -0.010(3) 0.003(3) -0.003(3)
C10 0.079(4) 0.069(3) 0.043(3) -0.001(3) 0.001(3) 0.002(3)
C11 0.084(4) 0.092(4) 0.057(4) 0.012(3) 0.016(3) 0.001(3)
C12 0.064(3) 0.072(3) 0.041(3) 0.008(3) -0.002(3) 0.002(3)
C13 0.068(4) 0.062(3) 0.045(3) 0.010(3) -0.003(3) -0.001(3)
C14 0.074(3) 0.062(3) 0.051(3) 0.011(3) 0.003(3) -0.001(3)
C15 0.055(3) 0.069(3) 0.056(3) 0.008(3) 0.007(3) -0.002(3)
C16 0.074(4) 0.059(3) 0.060(4) 0.003(3) -0.003(3) -0.007(3)
C17 0.067(3) 0.058(3) 0.050(3) 0.003(3) 0.002(3) 0.005(3)
C18 0.081(4) 0.077(4) 0.067(4) -0.006(3) 0.003(4) 0.008(3)
C19 0.190(10) 0.160(9) 0.120(7) -0.081(8) 0.066(7) -0.041(6)
C20 0.195(11) 0.078(5) 0.206(13) -0.004(6) 0.010(11) 0.014(7)
C21 0.088(5) 0.249(12) 0.122(7) -0.061(8) -0.040(6) 0.085(8)

loop_
_atom_type_symbol
_atom_type_description
_atom_type_scat_dispersion_real
_atom_type_scat_dispersion_imag
_atom_type_scat_source
C C 0.0033 0.0016
;
International Tables for Crystallography
(1992, Vol. C, Tables 4.2.6.8 and 6.1.1.4)
;
H H 0.0000 0.0000
;
International Tables for Crystallography
(1992, Vol. C, Table 6.1.1.4)
;
N N 0.0061 0.0033
;
International Tables for Crystallography
(1992, Vol. C, Tables 4.2.6.8 and 6.1.1.4)
;
O O 0.0106 0.0060
;
International Tables for Crystallography
(1992, Vol. C, Tables 4.2.6.8 and 6.1.1.4)
;
S S 0.1246 0.1234
;
International Tables for Crystallography
(1992, Vol. C, Tables 4.2.6.8 and 6.1.1.4)
;

loop_
_geom_angle_atom_site_label_1
_geom_angle_atom_site_label_2
_geom_angle_atom_site_label_3
_geom_angle
_geom_angle_publ_flag
_geom_angle_site_symmetry_1
_geom_angle_site_symmetry_3
O4 S1 O5 118.0(3) yes . .
O4 S1 N1 111.0(3) yes . .
O4 S1 C12 109.6(3) yes . .
O5 S1 N1 104.1(3) yes . .
O5 S1 C12 107.8(3) yes . .
N1 S1 C12 105.5(3) yes . .
C8 O1 C9 119.3(4) yes . .
C7 O2 C10 115.9(4) yes . .
S1 N1 C8 122.2(4) yes . .
C2 C1 C3 121.5(6) yes . .
C1 C2 C4 119.2(6) yes . .
C1 C3 C5 120.0(6) yes . .
C2 C4 C6 120.1(6) yes . .
C3 C5 C6 119.0(5) yes . .
C3 C5 C7 123.4(5) yes . .
C6 C5 C7 117.5(5) yes . .
C4 C6 C5 120.2(5) yes . .
C4 C6 C8 119.9(5) yes . .
C5 C6 C8 119.8(5) yes . .
O2 C7 C5 110.0(4) yes . .
O2 C7 C9 107.0(4) yes . .
C5 C7 C9 111.0(5) yes . .
O1 C8 N1 120.3(5) yes . .
O1 C8 C6 119.1(4) yes . .
N1 C8 C6 120.6(5) yes . .
O1 C9 C7 112.4(4) yes . .
O2 C10 O3 123.1(5) yes . .
O2 C10 C11 110.7(5) yes . .
O3 C10 C11 126.2(5) yes . .
S1 C12 C13 118.7(4) yes . .
S1 C12 C14 121.3(4) yes . .
C13 C12 C14 120.0(5) yes . .
C12 C13 C15 118.9(5) yes . .
C12 C14 C16 119.7(5) yes . .
C13 C15 C17 121.6(5) yes . .
C14 C16 C17 121.8(5) yes . .
C15 C17 C16 118.0(5) yes . .
C15 C17 C18 120.5(5) yes . .
C16 C17 C18 121.5(5) yes . .
C19 C19 C20 115.7(10) yes 8_665 .
C19 C20 C21 116.7(9) yes . .
C20 C21 C21 110.8(8) yes . 8_665
C2 C1 H1 119.252 no . .
C3 C1 H1 119.281 no . .
C1 C2 H2 120.384 no . .
C4 C2 H2 120.393 no . .
C1 C3 H3 119.978 no . .
C5 C3 H3 119.982 no . .
C2 C4 H4 119.942 no . .
C6 C4 H4 120.006 no . .
O2 C7 H7 109.587 no . .
C5 C7 H7 109.562 no . .
C9 C7 H7 109.601 no . .
O1 C9 H9A 109.125 no . .
O1 C9 H9B 109.136 no . .
C7 C9 H9A 109.125 no . .
C7 C9 H9B 109.125 no . .
H9A C9 H9B 107.859 no . .
C10 C11 H11A 109.471 no . .
C10 C11 H11B 109.466 no . .
C10 C11 H11C 109.472 no . .
H11A C11 H11B 109.488 no . .
H11A C11 H11C 109.475 no . .
H11B C11 H11C 109.454 no . .
C12 C13 H13 120.546 no . .
C15 C13 H13 120.535 no . .
C12 C14 H14 120.118 no . .
C16 C14 H14 120.154 no . .
C13 C15 H15 119.204 no . .
C17 C15 H15 119.190 no . .
C14 C16 H16 119.123 no . .
C17 C16 H16 119.119 no . .
C17 C18 H18A 109.473 no . .
C17 C18 H18B 109.468 no . .
C17 C18 H18C 109.473 no . .
H18A C18 H18B 109.477 no . .
H18A C18 H18C 109.468 no . .
H18B C18 H18C 109.468 no . .
C19 C19 H19A 108.345 no 8_665 .
C19 C19 H19B 108.351 no 8_665 .
C20 C19 H19A 108.362 no . .
C20 C19 H19B 108.360 no . .
H19A C19 H19B 107.444 no . .
C19 C20 H20A 108.124 no . .
C19 C20 H20B 108.129 no . .
C21 C20 H20A 108.121 no . .
C21 C20 H20B 108.125 no . .
H20A C20 H20B 107.332 no . .
C20 C21 H21A 109.494 no . .
C20 C21 H21B 109.489 no . .
C21 C21 H21A 109.465 no 8_665 .
C21 C21 H21B 109.471 no 8_665 .
H21A C21 H21B 108.069 no . .

loop_
_geom_bond_atom_site_label_1
_geom_bond_atom_site_label_2
_geom_bond_distance
_geom_bond_publ_flag
_geom_bond_site_symmetry_2
S1 O4 1.440(5) yes .
S1 O5 1.443(5) yes .
S1 N1 1.640(5) yes .
S1 C12 1.751(5) yes .
O1 C8 1.341(6) yes .
O1 C9 1.461(6) yes .
O2 C7 1.460(6) yes .
O2 C10 1.362(6) yes .
O3 C10 1.189(7) yes .
N1 C8 1.296(7) yes .
C1 C2 1.383(10) yes .
C1 C3 1.375(9) yes .
C2 C4 1.384(9) yes .
C3 C5 1.382(8) yes .
C4 C6 1.388(8) yes .
C5 C6 1.410(7) yes .
C5 C7 1.498(7) yes .
C6 C8 1.467(7) yes .
C7 C9 1.481(7) yes .
C10 C11 1.485(9) yes .
C12 C13 1.399(7) yes .
C12 C14 1.390(7) yes .
C13 C15 1.386(7) yes .
C14 C16 1.369(8) yes .
C15 C17 1.389(7) yes .
C16 C17 1.391(8) yes .
C17 C18 1.499(8) yes .
C19 C19 1.394(15) yes 8_665
C19 C20 1.406(17) yes .
C20 C21 1.480(17) yes .
C21 C21 1.558(15) yes 8_665
C1 H1 0.930 no .
C2 H2 0.930 no .
C3 H3 0.930 no .
C4 H4 0.930 no .
C7 H7 0.980 no .
C9 H9A 0.970 no .
C9 H9B 0.970 no .
C11 H11A 0.960 no .
C11 H11B 0.960 no .
C11 H11C 0.960 no .
C13 H13 0.930 no .
C14 H14 0.930 no .
C15 H15 0.930 no .
C16 H16 0.930 no .
C18 H18A 0.960 no .
C18 H18B 0.960 no .
C18 H18C 0.960 no .
C19 H19A 0.970 no .
C19 H19B 0.970 no .
C20 H20A 0.970 no .
C20 H20B 0.970 no .
C21 H21A 0.970 no .
C21 H21B 0.970 no .

loop_
_geom_contact_atom_site_label_1
_geom_contact_atom_site_label_2
_geom_contact_distance
_geom_contact_publ_flag
_geom_contact_site_symmetry_2
S1 O1 2.856(4) no .
O1 O2 2.906(5) no .
O1 O4 2.901(6) no .
O1 C5 2.842(6) no .
O1 C12 3.080(6) no .
O1 C14 3.044(7) no .
O2 C3 3.292(7) no .
O2 C6 3.210(6) no .
O2 C8 3.321(6) no .
O3 C3 3.173(7) no .
O3 C5 3.236(7) no .
O3 C7 2.668(7) no .
O4 C8 3.074(7) no .
O4 C14 2.990(7) no .
O5 C13 2.954(7) no .
N1 C4 2.833(8) no .
N1 C13 3.388(7) no .
C1 C6 2.754(8) no .
C2 C5 2.790(8) no .
C3 C4 2.777(9) no .
C3 C10 3.482(8) no .
C5 C10 3.131(7) no .
C6 C9 2.774(7) no .
C7 C8 2.832(7) no .
C8 C12 3.196(7) no .
C9 C10 3.579(8) no .
C12 C17 2.791(7) no .
C13 C16 2.768(7) no .
C14 C15 2.764(8) no .
C19 C21 2.865(15) no 8_665
C20 C20 2.795(12) no 8_665
O2 C18 3.590(7) no 9_554
O3 C2 3.502(8) no 16_664
O3 C13 3.330(7) no 1_554
O4 C18 3.483(8) no 9_554
O5 C1 3.560(8) no 16_665
O5 C7 3.384(6) no 9_555
O5 C9 3.424(7) no 9_555
C1 O5 3.560(8) no 16_664
C1 C1 3.428(8) no 8_565
C1 C3 3.517(8) no 8_565
C2 O3 3.502(8) no 16_665
C3 C1 3.517(8) no 8_565
C7 O5 3.384(6) no 9_454
C9 O5 3.424(7) no 9_454
C13 O3 3.330(7) no 1_556
C18 O2 3.590(7) no 9_455
C18 O4 3.483(8) no 9_455
S1 H13 2.8102 no .
S1 H14 2.8519 no .
O1 H7 3.2794 no .
O1 H14 2.7512 no .
O2 H3 3.3805 no .
O2 H9A 3.2043 no .
O2 H9B 2.4900 no .
O2 H11A 2.9767 no .
O2 H11B 2.3162 no .
O2 H11C 2.9648 no .
O3 H3 2.6535 no .
O3 H7 2.3636 no .
O3 H11A 2.6703 no .
O3 H11B 3.1248 no .
O3 H11C 2.6817 no .
O4 H14 2.6497 no .
O5 H13 2.6372 no .
N1 H4 2.5478 no .
N1 H13 3.3326 no .
C1 H4 3.2275 no .
C2 H3 3.2411 no .
C3 H2 3.2426 no .
C3 H7 2.6531 no .
C4 H1 3.2234 no .
C5 H1 3.2234 no .
C5 H4 3.2650 no .
C5 H9A 2.7109 no .
C5 H9B 3.2859 no .
C6 H2 3.2427 no .
C6 H3 3.2492 no .
C6 H7 3.2548 no .
C6 H9A 2.9975 no .
C7 H3 2.7089 no .
C8 H4 2.6278 no .
C8 H9A 2.7873 no .
C8 H9B 3.1909 no .
C9 H14 3.5843 no .
C10 H3 3.2606 no .
C10 H7 2.4861 no .
C12 H15 3.2369 no .
C12 H16 3.2227 no .
C13 H14 3.2550 no .
C14 H13 3.2563 no .
C15 H16 3.2223 no .
C15 H18A 2.9704 no .
C15 H18B 3.2227 no .
C15 H18C 2.5790 no .
C16 H15 3.2227 no .
C16 H18A 2.9200 no .
C16 H18B 2.6351 no .
C16 H18C 3.2630 no .
C17 H13 3.2595 no .
C17 H14 3.2470 no .
C18 H15 2.6469 no .
C18 H16 2.6678 no .
C19 H20A 3.1694 no 8_665
C19 H20B 2.6802 no 8_665
C19 H21A 2.7896 no .
C19 H21A 3.2931 no 8_665
C19 H21B 3.2508 no .
C20 H19A 2.6850 no 8_665
C20 H19B 3.1725 no 8_665
C20 H20B 3.2016 no 8_665
C20 H21A 2.8340 no 8_665
C20 H21B 3.3117 no 8_665
C21 H19A 2.7588 no .
C21 H19A 3.2780 no 8_665
C21 H19B 3.2600 no .
C21 H20A 3.3222 no 8_665
C21 H20B 2.7972 no 8_665
H1 H2 2.3085 no .
H1 H3 2.2953 no .
H2 H4 2.3185 no .
H3 H7 2.5128 no .
H7 H9A 2.2748 no .
H7 H9B 2.3507 no .
H9B H14 3.4745 no .
H13 H15 2.3124 no .
H14 H16 2.2893 no .
H15 H18A 3.0573 no .
H15 H18B 3.4649 no .
H15 H18C 2.4001 no .
H16 H18A 2.9728 no .
H16 H18B 2.4944 no .
H16 H18C 3.5290 no .
H19A H19A 2.7076 no 8_665
H19A H19B 2.1307 no 8_665
H19A H20A 2.1428 no .
H19A H20A 3.5476 no 8_665
H19A H20B 2.7151 no .
H19A H20B 2.6388 no 8_665
H19A H21A 2.7502 no .
H19B H19B 2.2671 no 8_665
H19B H20A 2.2690 no .
H19B H20B 2.1410 no .
H19B H20B 3.5488 no 8_665
H20A H21A 2.2250 no .
H20A H21B 2.3670 no .
H20B H21A 2.7790 no .
H20B H21A 2.7938 no 8_665
H20B H21B 2.2138 no .
H21A H21A 2.8477 no 8_665
H21A H21B 2.3016 no 8_665
H21B H21B 2.4739 no 8_665
S1 H7 3.4312 no 9_555
O1 H18C 2.7300 no 9_554
O2 H18A 2.8617 no 3_564
O2 H18B 3.5039 no 9_554
O2 H18C 3.0494 no 9_554
O2 H20A 3.3263 no .
O2 H20B 3.2229 no .
O3 H2 2.6734 no 16_664
O3 H13 2.6315 no 1_554
O3 H15 3.4043 no 1_554
O3 H18A 3.5481 no 3_564
O3 H21A 2.9507 no 9_454
O4 H7 3.2569 no 9_555
O4 H9B 3.2003 no 3_565
O4 H15 2.8089 no 9_554
O4 H18A 3.3775 no 9_554
O4 H18B 3.2559 no 11_564
O4 H18C 2.8413 no 9_554
O5 H1 2.7911 no 16_665
O5 H2 3.3045 no 16_665
O5 H7 2.7822 no 9_555
O5 H9A 2.7217 no 9_555
O5 H11A 3.0489 no 1_556
O5 H11C 3.5452 no 1_556
O5 H16 3.4550 no 3_565
N1 H1 3.0788 no 16_665
N1 H19A 3.5556 no 9_455
N1 H21B 3.0495 no .
C1 H1 3.4224 no 8_565
C1 H3 3.5480 no 8_565
C1 H4 3.3883 no 16_664
C1 H20B 3.2937 no .
C2 H11C 3.5588 no 16_665
C2 H19B 3.3480 no 16_665
C2 H20B 3.2471 no .
C2 H21A 3.1425 no 8_665
C3 H1 3.1493 no 8_565
C3 H4 3.4315 no 16_664
C3 H20B 3.1446 no .
C4 H19A 3.0776 no 9_455
C4 H19B 3.5802 no 9_455
C4 H19B 3.3720 no 16_665
C4 H20B 2.9680 no .
C4 H21A 3.2833 no 8_665
C4 H21B 3.1734 no .
C5 H20B 2.8772 no .
C6 H20B 2.7611 no .
C6 H21B 3.4081 no .
C7 H18A 3.1671 no 3_564
C8 H20B 3.3908 no .
C8 H21B 3.4484 no .
C9 H11A 3.4021 no 9_455
C9 H14 3.5222 no 11_464
C9 H18A 3.1689 no 3_564
C9 H18C 3.1687 no 9_554
C10 H2 3.1857 no 16_664
C10 H13 3.4470 no 1_554
C10 H16 3.5812 no 3_564
C10 H18A 3.1556 no 3_564
C10 H19B 3.3657 no .
C10 H20B 3.5296 no .
C11 H2 3.3065 no 16_664
C11 H9A 3.0318 no 9_554
C11 H16 3.3077 no 3_564
C11 H19B 3.1375 no .
C11 H20A 3.4063 no .
C12 H11B 3.4577 no 9_455
C12 H16 2.9615 no 3_565
C13 H11B 3.2558 no 9_455
C13 H16 2.9270 no 3_565
C13 H18B 3.4475 no 3_565
C13 H20A 2.9713 no 9_455
C14 H11A 3.4046 no 11_465
C14 H11B 3.3386 no 9_455
C14 H16 3.3944 no 3_565
C15 H11B 2.8994 no 9_455
C15 H16 3.3247 no 3_565
C15 H18B 2.7989 no 3_565
C15 H20A 2.9437 no 9_455
C16 H11A 2.8715 no 11_465
C16 H11B 2.9977 no 9_455
C17 H11B 2.7623 no 9_455
C17 H18B 3.0223 no 3_565
C18 H9B 3.4544 no 9_455
C18 H9B 3.2658 no 11_465
C18 H11B 3.4087 no 9_455
C18 H18B 3.3642 no 3_565
C19 H4 3.2960 no 9_554
C19 H11C 3.1861 no .
C20 H11C 3.5649 no .
C20 H13 3.5038 no 9_554
C20 H15 3.5713 no 9_554
C21 H3 3.2258 no 9_555
H1 O5 2.7911 no 16_664
H1 N1 3.0788 no 16_664
H1 C1 3.4224 no 8_565
H1 C3 3.1493 no 8_565
H1 H1 3.5063 no 8_565
H1 H3 3.0262 no 8_565
H1 H4 3.0263 no 16_664
H1 H21B 3.2712 no 16_664
H2 O3 2.6734 no 16_665
H2 O5 3.3045 no 16_664
H2 C10 3.1857 no 16_665
H2 C11 3.3065 no 16_665
H2 H11A 3.5566 no 16_665
H2 H11C 2.7364 no 16_665
H2 H13 3.3277 no 16_664
H2 H19B 2.9689 no 16_665
H2 H21A 3.0238 no 8_665
H3 C1 3.5480 no 8_565
H3 C21 3.2258 no 9_454
H3 H1 3.0262 no 8_565
H3 H4 3.1348 no 16_664
H3 H21A 2.7947 no 9_454
H3 H21B 2.8724 no 9_454
H3 H21B 3.3254 no 16_664
H4 C1 3.3883 no 16_665
H4 C3 3.4315 no 16_665
H4 C19 3.2960 no 9_455
H4 H1 3.0263 no 16_665
H4 H3 3.1348 no 16_665
H4 H19A 2.5257 no 9_455
H4 H19B 3.4047 no 9_455
H4 H19B 3.0261 no 16_665
H4 H20B 3.4470 no .
H4 H21A 3.2429 no 8_665
H4 H21B 3.0104 no .
H7 S1 3.4312 no 9_454
H7 O4 3.2569 no 9_454
H7 O5 2.7822 no 9_454
H7 H18A 2.9537 no 3_564
H9A O5 2.7217 no 9_454
H9A C11 3.0318 no 9_455
H9A H11A 2.4802 no 9_455
H9A H11B 3.3393 no 9_455
H9A H11C 2.8465 no 9_455
H9A H14 3.1394 no 11_464
H9B O4 3.2003 no 11_464
H9B C18 3.2658 no 3_564
H9B C18 3.4544 no 9_554
H9B H14 2.9757 no 11_464
H9B H18A 2.4144 no 3_564
H9B H18B 3.2552 no 9_554
H9B H18C 3.3439 no 3_564
H9B H18C 2.7839 no 9_554
H11A O5 3.0489 no 1_554
H11A C9 3.4021 no 9_554
H11A C14 3.4046 no 3_564
H11A C16 2.8715 no 3_564
H11A H2 3.5566 no 16_664
H11A H9A 2.4802 no 9_554
H11A H13 3.4490 no 1_554
H11A H14 3.4362 no 3_564
H11A H16 2.4771 no 3_564
H11B C12 3.4577 no 9_554
H11B C13 3.2558 no 9_554
H11B C14 3.3386 no 9_554
H11B C15 2.8994 no 9_554
H11B C16 2.9977 no 9_554
H11B C17 2.7623 no 9_554
H11B C18 3.4087 no 9_554
H11B H9A 3.3393 no 9_554
H11B H15 3.3079 no 9_554
H11B H16 3.4522 no 9_554
H11B H18B 3.3542 no 9_554
H11B H18C 3.4071 no 9_554
H11B H19B 3.3650 no .
H11B H20A 3.0009 no .
H11C O5 3.5452 no 1_554
H11C C2 3.5588 no 16_664
H11C C19 3.1861 no .
H11C C20 3.5649 no .
H11C H2 2.7364 no 16_664
H11C H9A 2.8465 no 9_554
H11C H19A 3.2754 no .
H11C H19B 2.4140 no .
H11C H20A 3.1900 no .
H13 O3 2.6315 no 1_556
H13 C10 3.4470 no 1_556
H13 C20 3.5038 no 9_455
H13 H2 3.3277 no 16_665
H13 H11A 3.4490 no 1_556
H13 H16 3.1947 no 3_565
H13 H19A 3.3791 no 9_455
H13 H20A 2.7399 no 9_455
H13 H21A 3.1117 no 9_455
H14 C9 3.5222 no 3_565
H14 H9A 3.1394 no 3_565
H14 H9B 2.9757 no 3_565
H14 H11A 3.4362 no 11_465
H14 H18C 3.3576 no 9_554
H15 O3 3.4043 no 1_556
H15 O4 2.8089 no 9_455
H15 C20 3.5713 no 9_455
H15 H11B 3.3079 no 9_455
H15 H18B 2.7681 no 3_565
H15 H20A 2.6823 no 9_455
H16 O5 3.4550 no 11_464
H16 C10 3.5812 no 11_465
H16 C11 3.3077 no 11_465
H16 C12 2.9615 no 11_464
H16 C13 2.9270 no 11_464
H16 C14 3.3944 no 11_464
H16 C15 3.3247 no 11_464
H16 H11A 2.4771 no 11_465
H16 H11B 3.4522 no 9_455
H16 H13 3.1947 no 11_464
H18A O2 2.8617 no 11_465
H18A O3 3.5481 no 11_465
H18A O4 3.3775 no 9_455
H18A C7 3.1671 no 11_465
H18A C9 3.1689 no 11_465
H18A C10 3.1556 no 11_465
H18A H7 2.9537 no 11_465
H18A H9B 2.4144 no 11_465
H18A H18B 2.9247 no 3_565
H18A H18C 3.5772 no 3_565
H18B O2 3.5039 no 9_455
H18B O4 3.2559 no 3_465
H18B C13 3.4475 no 11_464
H18B C15 2.7989 no 11_464
H18B C17 3.0223 no 11_464
H18B C18 3.3642 no 11_464
H18B H9B 3.2552 no 9_455
H18B H11B 3.3542 no 9_455
H18B H15 2.7681 no 11_464
H18B H18A 2.9247 no 11_464
H18C O1 2.7300 no 9_455
H18C O2 3.0494 no 9_455
H18C O4 2.8413 no 9_455
H18C C9 3.1687 no 9_455
H18C H9B 2.7839 no 9_455
H18C H9B 3.3439 no 11_465
H18C H11B 3.4071 no 9_455
H18C H14 3.3576 no 9_455
H18C H18A 3.5772 no 11_464
H19A N1 3.5556 no 9_554
H19A C4 3.0776 no 9_554
H19A H4 2.5257 no 9_554
H19A H11C 3.2754 no .
H19A H13 3.3791 no 9_554
H19B C2 3.3480 no 16_664
H19B C4 3.5802 no 9_554
H19B C4 3.3720 no 16_664
H19B C10 3.3657 no .
H19B C11 3.1375 no .
H19B H2 2.9689 no 16_664
H19B H4 3.4047 no 9_554
H19B H4 3.0261 no 16_664
H19B H11B 3.3650 no .
H19B H11C 2.4140 no .
H20A O2 3.3263 no .
H20A C11 3.4063 no .
H20A C13 2.9713 no 9_554
H20A C15 2.9437 no 9_554
H20A H11B 3.0009 no .
H20A H11C 3.1900 no .
H20A H13 2.7399 no 9_554
H20A H15 2.6823 no 9_554
H20B O2 3.2229 no .
H20B C1 3.2937 no .
H20B C2 3.2471 no .
H20B C3 3.1446 no .
H20B C4 2.9680 no .
H20B C5 2.8772 no .
H20B C6 2.7611 no .
H20B C8 3.3908 no .
H20B C10 3.5296 no .
H20B H4 3.4470 no .
H21A O3 2.9507 no 9_555
H21A C2 3.1425 no 8_665
H21A C4 3.2833 no 8_665
H21A H2 3.0238 no 8_665
H21A H3 2.7947 no 9_555
H21A H4 3.2429 no 8_665
H21A H13 3.1117 no 9_554
H21B N1 3.0495 no .
H21B C4 3.1734 no .
H21B C6 3.4081 no .
H21B C8 3.4484 no .
H21B H1 3.2712 no 16_665
H21B H3 2.8724 no 9_555
H21B H3 3.3254 no 16_665
H21B H4 3.0104 no .

loop_
_geom_torsion_atom_site_label_1
_geom_torsion_atom_site_label_2
_geom_torsion_atom_site_label_3
_geom_torsion_atom_site_label_4
_geom_torsion
_geom_torsion_publ_flag
_geom_torsion_site_symmetry_1
_geom_torsion_site_symmetry_3
_geom_torsion_site_symmetry_4
O4 S1 N1 C8 55.5(4) no . . .
O4 S1 C12 C13 161.1(4) no . . .
O4 S1 C12 C14 -18.9(5) no . . .
O5 S1 N1 C8 -176.5(4) no . . .
O5 S1 C12 C13 31.4(4) no . . .
O5 S1 C12 C14 -148.6(4) no . . .
N1 S1 C12 C13 -79.4(4) no . . .
N1 S1 C12 C14 100.7(4) no . . .
C12 S1 N1 C8 -63.1(4) no . . .
C8 O1 C9 C7 41.1(6) no . . .
C9 O1 C8 N1 174.1(4) no . . .
C9 O1 C8 C6 -6.3(6) no . . .
C7 O2 C10 O3 -2.6(7) no . . .
C7 O2 C10 C11 177.5(4) no . . .
C10 O2 C7 C5 -85.5(5) no . . .
C10 O2 C7 C9 153.8(4) no . . .
S1 N1 C8 O1 -2.5(7) no . . .
S1 N1 C8 C6 177.9(3) no . . .
C2 C1 C3 C5 -2.0(8) no . . .
C3 C1 C2 C4 2.8(8) no . . .
C1 C2 C4 C6 -1.5(8) no . . .
C1 C3 C5 C6 -0.1(7) no . . .
C1 C3 C5 C7 -177.6(5) no . . .
C2 C4 C6 C5 -0.5(8) no . . .
C2 C4 C6 C8 175.7(5) no . . .
C3 C5 C6 C4 1.3(7) no . . .
C3 C5 C6 C8 -174.9(4) no . . .
C3 C5 C7 O2 90.2(5) no . . .
C3 C5 C7 C9 -151.6(5) no . . .
C6 C5 C7 O2 -87.3(5) no . . .
C6 C5 C7 C9 30.9(6) no . . .
C7 C5 C6 C4 178.9(4) no . . .
C7 C5 C6 C8 2.7(6) no . . .
C4 C6 C8 O1 167.2(5) no . . .
C4 C6 C8 N1 -13.2(7) no . . .
C5 C6 C8 O1 -16.6(7) no . . .
C5 C6 C8 N1 163.0(4) no . . .
O2 C7 C9 O1 68.2(5) no . . .
C5 C7 C9 O1 -51.9(5) no . . .
S1 C12 C13 C15 -179.8(3) no . . .
S1 C12 C14 C16 179.8(4) no . . .
C13 C12 C14 C16 -0.2(8) no . . .
C14 C12 C13 C15 0.2(7) no . . .
C12 C13 C15 C17 -0.4(7) no . . .
C12 C14 C16 C17 0.4(8) no . . .
C13 C15 C17 C16 0.6(7) no . . .
C13 C15 C17 C18 -178.9(4) no . . .
C14 C16 C17 C15 -0.6(8) no . . .
C14 C16 C17 C18 178.8(5) no . . .
C19 C19 C20 C21 -46.8(15) no 8_665 . .
C20 C19 C19 C20 46.1(15) no . 8_665 8_665
C19 C20 C21 C21 44.9(12) no . . 8_665
C20 C21 C21 C20 -42.5(10) no . 8_665 8_665
